data_4343564
loop_
_publ_author_name
'Lima, Lu\'is M P'
'Beyler, Maryline'
'Delgado, Rita'
'Platas-Iglesias, Carlos'
'Tripier, Rapha\"el'

_publ_section_title
;
 Investigating the Complexation of the Pb(2+)/Bi(3+) Pair with
 Dipicolinate Cyclen Ligands.
;
_journal_issue 14
_journal_name_full 'Inorganic chemistry'
_journal_page_first 7045
_journal_page_last 7057
_journal_paper_doi 10.1021/acs.inorgchem.5b01079
_journal_volume 54
_journal_year 2015
_chemical_formula_moiety
;
C24 H32 N6 O4 Pb, 6(H2 O)
;
_chemical_formula_sum 'C24 H44 N6 O10 Pb'
_chemical_formula_weight 783.84
_chemical_name_systematic
;
 ?
;
_space_group_IT_number 15
_symmetry_cell_setting monoclinic
_symmetry_Int_Tables_number 15
_symmetry_space_group_name_Hall '-C 2yc'
_symmetry_space_group_name_H-M 'C 1 2/c 1'
_atom_sites_solution_hydrogens geom
_atom_sites_solution_primary direct
_atom_sites_solution_secondary difmap
_audit_creation_date 2013-04-11T19:40:15-00:00
_audit_creation_method 'WinGX routine CIF_UPDATE'
_cell_angle_alpha 90
_cell_angle_beta 91.451(2)
_cell_angle_gamma 90
_cell_formula_units_Z 4
_cell_length_a 12.5172(3)
_cell_length_b 17.9162(5)
_cell_length_c 13.4738(3)
_cell_measurement_reflns_used 8701
_cell_measurement_temperature 297(2)
_cell_measurement_theta_max 31.5688
_cell_measurement_theta_min 3.0161
_cell_volume 3020.67(13)
_computing_cell_refinement
;
CrysAlis RED, Oxford Diffraction Ltd.,
Version 1.171.33.52 (release 06-11-2009 CrysAlis171 .NET)
(compiled Nov  6 2009,16:24:50)
;
_computing_data_collection
;
CrysAlis CCD, Oxford Diffraction Ltd.,
Version 1.171.33.52 (release 06-11-2009 CrysAlis171 .NET)
(compiled Nov  6 2009,16:24:50)
;
_computing_data_reduction
;
CrysAlis RED, Oxford Diffraction Ltd.,
Version 1.171.33.52 (release 06-11-2009 CrysAlis171 .NET)
(compiled Nov  6 2009,16:24:50)
;
_computing_molecular_graphics 'ORTEP3 for Windows (Farrugia, 1997)'
_computing_publication_material
;
WinGX (Farrugia, 1999)
PLATON (Spek, 1990-2003)
enCIFer (Allen et al., 2004)
;
_computing_structure_refinement 'SHELXL-97 (Sheldrick, 1997)'
_computing_structure_solution 'SIR-92 (Altomare et al., 1992)'
_diffrn_ambient_temperature 297(2)
_diffrn_detector 'CCD plate'
_diffrn_detector_area_resol_mean 8.3622
_diffrn_measured_fraction_theta_full 0.998
_diffrn_measured_fraction_theta_max 0.998
_diffrn_measurement_device 'Kappa-geometry diffractometer'
_diffrn_measurement_device_type 'Xcalibur, Sapphire2, large Be window'
_diffrn_measurement_method '\w scans'
_diffrn_orient_matrix_UB_11 -0.0088252512
_diffrn_orient_matrix_UB_12 -0.0314773765
_diffrn_orient_matrix_UB_13 -0.0312091489
_diffrn_orient_matrix_UB_21 -0.0537741362
_diffrn_orient_matrix_UB_22 0.0112719576
_diffrn_orient_matrix_UB_23 -0.0084271609
_diffrn_orient_matrix_UB_31 0.0156425817
_diffrn_orient_matrix_UB_32 0.0213382576
_diffrn_orient_matrix_UB_33 -0.0415801436
_diffrn_radiation_monochromator graphite
_diffrn_radiation_probe x-ray
_diffrn_radiation_type MoK\a
_diffrn_radiation_wavelength 0.71073
_diffrn_reflns_av_R_equivalents 0.0355
_diffrn_reflns_av_unetI/netI 0.0291
_diffrn_reflns_limit_h_max 15
_diffrn_reflns_limit_h_min -15
_diffrn_reflns_limit_k_max 22
_diffrn_reflns_limit_k_min -22
_diffrn_reflns_limit_l_max 15
_diffrn_reflns_limit_l_min -16
_diffrn_reflns_number 11434
_diffrn_reflns_theta_full 26.37
_diffrn_reflns_theta_max 26.37
_diffrn_reflns_theta_min 3.02
_diffrn_source 'sealed X-ray tube'
_exptl_absorpt_coefficient_mu 5.647
_exptl_absorpt_correction_T_max 0.698
_exptl_absorpt_correction_T_min 0.357
_exptl_absorpt_correction_type analytical
_exptl_absorpt_process_details
;
CrysAlis RED, Oxford Diffraction Ltd.,
Version 1.171.33.52 (release 06-11-2009 CrysAlis171 .NET)
(compiled Nov  6 2009,16:24:50)
Analytical numeric absorption correction using a multifaceted crystal
model based on expressions derived by R.C. Clark & J.S. Reid.
(Clark, R. C. & Reid, J. S. (1995). Acta Cryst. A51, 887-897)
;
_exptl_crystal_colour colourless
_exptl_crystal_density_diffrn 1.724
_exptl_crystal_density_method 'not measured'
_exptl_crystal_description 'fragment of prism'
_exptl_crystal_F_000 1568
_exptl_crystal_size_max 0.29
_exptl_crystal_size_mid 0.12
_exptl_crystal_size_min 0.10
_refine_diff_density_max 1.612
_refine_diff_density_min -0.442
_refine_diff_density_rms 0.111
_refine_ls_extinction_method none
_refine_ls_goodness_of_fit_ref 1.145
_refine_ls_hydrogen_treatment mixed
_refine_ls_matrix_type full
_refine_ls_number_parameters 212
_refine_ls_number_reflns 3093
_refine_ls_number_restraints 17
_refine_ls_restrained_S_all 1.142
_refine_ls_R_factor_all 0.0307
_refine_ls_R_factor_gt 0.0274
_refine_ls_shift/su_max 0
_refine_ls_shift/su_mean 0
_refine_ls_structure_factor_coef Fsqd
_refine_ls_weighting_details 'calc w=1/[\s^2^(Fo^2^)+(0.0323P)^2^+9.3333P] where P=(Fo^2^+2Fc^2^)/3'
_refine_ls_weighting_scheme calc
_refine_ls_wR_factor_gt 0.0698
_refine_ls_wR_factor_ref 0.0705
_reflns_number_gt 2841
_reflns_number_total 3093
_reflns_threshold_expression >2sigma(I)
_cod_data_source_file ic5b01079_si_002.cif
_cod_data_source_block mbe033-c
_cod_depositor_comments
;
The following automatic conversions were performed:

'_diffrn_radiation_probe' value 'X-ray' changed to 'x-ray' according
to
/usr/data/users/saulius/crontab/automatic-downloads/rss-feeds/ACS/lib/dictionaries/cif_core.dic
dictionary named 'cif_core.dic' version 2.4.2 from 2011-04-26.

Automatic conversion script
Id: cif_fix_values 3271 2015-04-21 07:52:19Z andrius 

 Adding full bibliography for 4343563--4343564.cif.
;
_cod_original_sg_symbol_Hall -C2yc
_cod_original_sg_symbol_H-M C2/c
_cod_database_code 4343564

loop_
_symmetry_equiv_pos_as_xyz
'x, y, z'
'-x, y, -z+1/2'
'x+1/2, y+1/2, z'
'-x+1/2, y+1/2, -z+1/2'
'-x, -y, -z'
'x, -y, z-1/2'
'-x+1/2, -y+1/2, -z'
'x+1/2, -y+1/2, z-1/2'

loop_
_atom_site_label
_atom_site_type_symbol
_atom_site_fract_x
_atom_site_fract_y
_atom_site_fract_z
_atom_site_U_iso_or_equiv
_atom_site_adp_type
_atom_site_occupancy
_atom_site_symmetry_multiplicity
_atom_site_calc_flag
_atom_site_refinement_flags
_atom_site_disorder_assembly
_atom_site_disorder_group
C1 C 0.4450(6) 0.3066(3) 0.0610(4) 0.0577(16) Uani 1 1 d . . .
H1A H 0.4034 0.2732 0.0186 0.069 Uiso 1 1 calc R . .
H1B H 0.4636 0.3499 0.0218 0.069 Uiso 1 1 calc R . .
C2 C 0.3775(7) 0.3313(4) 0.1466(4) 0.074(2) Uani 1 1 d . . .
H2A H 0.4202 0.3635 0.1897 0.089 Uiso 1 1 calc R . .
H2B H 0.3179 0.3605 0.1205 0.089 Uiso 1 1 calc R . .
C3 C 0.2939(6) 0.2969(5) 0.3019(5) 0.088(3) Uani 1 1 d . . .
H3A H 0.243 0.3366 0.2881 0.106 Uiso 1 1 calc R . .
H3B H 0.2552 0.2562 0.3321 0.106 Uiso 1 1 calc R . .
C4 C 0.6258(7) 0.3248(4) 0.1249(4) 0.077(2) Uani 1 1 d . . .
H4A H 0.6623 0.3415 0.0662 0.092 Uiso 1 1 calc R . .
H4B H 0.5899 0.3676 0.1528 0.092 Uiso 1 1 calc R . .
C5 C 0.5830(4) 0.2208(3) 0.0155(3) 0.0451(12) Uani 1 1 d . . .
H5A H 0.6531 0.2019 0.0348 0.054 Uiso 1 1 calc R . .
H5B H 0.5909 0.2508 -0.0438 0.054 Uiso 1 1 calc R . .
C6 C 0.5103(4) 0.1554(3) -0.0091(3) 0.0324(10) Uani 1 1 d . . .
C7 C 0.4987(4) 0.1265(3) -0.1043(3) 0.0426(11) Uani 1 1 d . . .
H7 H 0.5361 0.1472 -0.1563 0.051 Uiso 1 1 calc R . .
C8 C 0.4316(4) 0.0670(3) -0.1212(4) 0.0432(11) Uani 1 1 d . . .
H8 H 0.4246 0.0461 -0.1842 0.052 Uiso 1 1 calc R . .
C9 C 0.3749(4) 0.0388(3) -0.0437(4) 0.0431(11) Uani 1 1 d . . .
H9 H 0.3281 -0.0009 -0.0541 0.052 Uiso 1 1 calc R . .
C10 C 0.3879(4) 0.0696(3) 0.0490(3) 0.0369(10) Uani 1 1 d . . .
C11 C 0.3253(5) 0.0430(3) 0.1383(4) 0.0543(15) Uani 1 1 d . . .
C12 C 0.2496(5) 0.2337(5) 0.1506(5) 0.079(2) Uani 1 1 d . . .
H12A H 0.2221 0.1934 0.1892 0.119 Uiso 1 1 calc R . .
H12B H 0.2759 0.2146 0.0893 0.119 Uiso 1 1 calc R . .
H12C H 0.1936 0.2691 0.1367 0.119 Uiso 1 1 calc R . .
N1 N 0.5442(4) 0.2683(2) 0.0948(3) 0.0427(10) Uani 1 1 d . . .
N2 N 0.3358(4) 0.2700(3) 0.2055(3) 0.0578(14) Uani 1 1 d . . .
N3 N 0.4563(3) 0.1264(2) 0.0659(2) 0.0328(8) Uani 1 1 d . . .
O1 O 0.3514(4) 0.0691(2) 0.2219(3) 0.0593(11) Uani 1 1 d . . .
O2 O 0.2514(5) -0.0013(3) 0.1212(3) 0.104(2) Uani 1 1 d . . .
Pb1 Pb 0.5 0.175894(13) 0.25 0.02896(9) Uani 1 2 d S . .
O3A O 0.0992(7) 0.0174(6) 0.4578(8) 0.051(2) Uiso 0.5 1 d PD A 1
O3B O 0.1053(11) -0.0043(8) 0.4923(9) 0.074(3) Uiso 0.5 1 d PD B 2
H3W H 0.121(13) 0.004(10) 0.516(4) 0.089 Uiso 0.5 1 d PD C 1
H3V H 0.137(13) -0.007(10) 0.418(7) 0.089 Uiso 0.5 1 d PD D 1
H3U H 0.104(13) 0.000(14) 0.429(3) 0.089 Uiso 0.5 1 d PD E 2
H3T H 0.048(6) 0.017(8) 0.508(9) 0.089 Uiso 0.5 1 d PD F 2
O4 O 0 0.1948(6) 0.25 0.131(4) Uiso 1 2 d SD . .
H4W H -0.012(10) 0.169(2) 0.200(2) 0.157 Uiso 1 1 d D . .
O5 O 0.0669(9) -0.0098(6) 0.2465(8) 0.079(3) Uiso 0.5 1 d PD . 1
H5W H 0 0.006(4) 0.25 0.094 Uiso 1 2 d SD G 1
H5V H 0.100(5) 0.029(4) 0.267(12) 0.094 Uiso 0.5 1 d PD H 1
O6A O 0.1991(8) 0.1335(6) 0.3578(7) 0.069(2) Uiso 0.5 1 d PD I 1
O6B O 0.1339(12) 0.0571(9) 0.3042(12) 0.111(4) Uiso 0.5 1 d PD J 2
H6W H 0.266(4) 0.130(10) 0.346(14) 0.133 Uiso 0.5 1 d PD K 1
H6V H 0.192(14) 0.098(8) 0.400(12) 0.133 Uiso 0.5 1 d PD L 1
H6U H 0.156(14) 0.013(4) 0.294(14) 0.133 Uiso 0.5 1 d PD M 2
H6T H 0.187(10) 0.078(9) 0.334(15) 0.133 Uiso 0.5 1 d PD N 2

loop_
_atom_site_aniso_label
_atom_site_aniso_U_11
_atom_site_aniso_U_22
_atom_site_aniso_U_33
_atom_site_aniso_U_23
_atom_site_aniso_U_13
_atom_site_aniso_U_12
C1 0.100(5) 0.040(3) 0.032(3) 0.009(2) -0.007(3) 0.010(3)
C2 0.121(6) 0.063(4) 0.039(3) -0.003(3) -0.009(3) 0.051(4)
C3 0.082(5) 0.141(7) 0.042(3) 0.006(4) 0.009(3) 0.082(5)
C4 0.118(6) 0.078(4) 0.034(3) -0.001(3) 0.006(3) -0.067(4)
C5 0.045(3) 0.060(3) 0.031(2) 0.003(2) 0.010(2) -0.014(2)
C6 0.030(2) 0.043(3) 0.024(2) 0.0008(17) 0.0024(17) 0.0020(18)
C7 0.043(3) 0.057(3) 0.027(2) -0.003(2) 0.0040(19) 0.000(2)
C8 0.048(3) 0.052(3) 0.030(2) -0.011(2) -0.001(2) 0.003(2)
C9 0.049(3) 0.040(3) 0.041(3) -0.006(2) -0.003(2) -0.004(2)
C10 0.046(3) 0.035(2) 0.030(2) -0.0011(18) -0.0015(19) -0.005(2)
C11 0.073(4) 0.056(3) 0.034(3) 0.001(2) 0.004(2) -0.031(3)
C12 0.051(4) 0.137(7) 0.049(3) 0.001(4) -0.008(3) 0.041(4)
N1 0.062(3) 0.040(2) 0.0257(19) 0.0012(16) -0.0002(18) -0.020(2)
N2 0.061(3) 0.081(4) 0.031(2) 0.006(2) -0.002(2) 0.043(3)
N3 0.038(2) 0.036(2) 0.0236(17) -0.0004(15) 0.0012(15) -0.0031(16)
O1 0.082(3) 0.063(3) 0.0330(19) 0.0052(17) 0.0083(18) -0.026(2)
O2 0.136(5) 0.124(5) 0.054(3) -0.012(3) 0.020(3) -0.095(4)
Pb1 0.03109(13) 0.03345(13) 0.02226(12) 0 -0.00081(8) 0

loop_
_atom_type_symbol
_atom_type_description
_atom_type_scat_dispersion_real
_atom_type_scat_dispersion_imag
_atom_type_scat_source
C C 0.0033 0.0016 'International Tables Vol C Tables 4.2.6.8 and 6.1.1.4'
H H 0 0 'International Tables Vol C Tables 4.2.6.8 and 6.1.1.4'
N N 0.0061 0.0033 'International Tables Vol C Tables 4.2.6.8 and 6.1.1.4'
O O 0.0106 0.006 'International Tables Vol C Tables 4.2.6.8 and 6.1.1.4'
Pb Pb -3.3944 10.1111 'International Tables Vol C Tables 4.2.6.8 and 6.1.1.4'

loop_
_exptl_crystal_face_index_h
_exptl_crystal_face_index_k
_exptl_crystal_face_index_l
_exptl_crystal_face_perp_dist
2 -1 0 0.045
1 -2 1 0.09
2 -8 1 0.08
-2 3 2 0.075
-1 8 1 0.055
1 4 4 0.09
-1 -3 -4 0.12
3 0 2 0.075
0 -2 1 0.1
3 2 -2 0.085
-2 -3 -1 0.05
-2 -1 -1 0.055
-7 7 -1 0.035
0 0 1 0.125
-1 -8 -2 0.065
2 3 1 0.05
-1 -1 0 0.045
3 0 -2 0.085

loop_
_geom_angle_atom_site_label_1
_geom_angle_atom_site_label_2
_geom_angle_atom_site_label_3
_geom_angle
_geom_angle_site_symmetry_1
_geom_angle_site_symmetry_3
N1 C1 C2 112.4(4) . .
N1 C1 H1A 109.1 . .
C2 C1 H1A 109.1 . .
N1 C1 H1B 109.1 . .
C2 C1 H1B 109.1 . .
H1A C1 H1B 107.9 . .
N2 C2 C1 114.2(5) . .
N2 C2 H2A 108.7 . .
C1 C2 H2A 108.7 . .
N2 C2 H2B 108.7 . .
C1 C2 H2B 108.7 . .
H2A C2 H2B 107.6 . .
C4 C3 N2 116.3(6) 2_655 .
C4 C3 H3A 108.2 2_655 .
N2 C3 H3A 108.2 . .
C4 C3 H3B 108.2 2_655 .
N2 C3 H3B 108.2 . .
H3A C3 H3B 107.4 . .
C3 C4 N1 113.8(5) 2_655 .
C3 C4 H4A 108.8 2_655 .
N1 C4 H4A 108.8 . .
C3 C4 H4B 108.8 2_655 .
N1 C4 H4B 108.8 . .
H4A C4 H4B 107.7 . .
N1 C5 C6 113.7(4) . .
N1 C5 H5A 108.8 . .
C6 C5 H5A 108.8 . .
N1 C5 H5B 108.8 . .
C6 C5 H5B 108.8 . .
H5A C5 H5B 107.7 . .
N3 C6 C7 120.8(4) . .
N3 C6 C5 116.6(4) . .
C7 C6 C5 122.6(4) . .
C8 C7 C6 119.5(4) . .
C8 C7 H7 120.3 . .
C6 C7 H7 120.3 . .
C7 C8 C9 119.1(4) . .
C7 C8 H8 120.4 . .
C9 C8 H8 120.4 . .
C10 C9 C8 119.5(5) . .
C10 C9 H9 120.3 . .
C8 C9 H9 120.3 . .
N3 C10 C9 121.3(4) . .
N3 C10 C11 116.0(4) . .
C9 C10 C11 122.7(4) . .
O2 C11 O1 125.6(5) . .
O2 C11 C10 116.8(5) . .
O1 C11 C10 117.6(4) . .
N2 C12 H12A 109.5 . .
N2 C12 H12B 109.5 . .
H12A C12 H12B 109.5 . .
N2 C12 H12C 109.5 . .
H12A C12 H12C 109.5 . .
H12B C12 H12C 109.5 . .
C5 N1 C1 109.7(4) . .
C5 N1 C4 110.9(5) . .
C1 N1 C4 109.4(5) . .
C5 N1 Pb1 106.6(3) . .
C1 N1 Pb1 109.4(3) . .
C4 N1 Pb1 110.8(3) . .
C12 N2 C2 109.4(5) . .
C12 N2 C3 108.5(5) . .
C2 N2 C3 111.7(6) . .
C12 N2 Pb1 112.6(4) . .
C2 N2 Pb1 108.0(4) . .
C3 N2 Pb1 106.8(3) . .
C6 N3 C10 119.8(4) . .
C6 N3 Pb1 118.5(3) . .
C10 N3 Pb1 121.5(3) . .
C11 O1 Pb1 123.6(3) . .
N3 Pb1 N3 141.34(16) . 2_655
N3 Pb1 O1 60.62(11) . .
N3 Pb1 O1 91.11(11) 2_655 .
N3 Pb1 O1 91.11(11) . 2_655
N3 Pb1 O1 60.62(11) 2_655 2_655
O1 Pb1 O1 89.3(2) . 2_655
N3 Pb1 N2 123.11(12) . 2_655
N3 Pb1 N2 82.25(13) 2_655 2_655
O1 Pb1 N2 172.19(15) . 2_655
O1 Pb1 N2 83.91(17) 2_655 2_655
N3 Pb1 N2 82.25(13) . .
N3 Pb1 N2 123.11(12) 2_655 .
O1 Pb1 N2 83.91(17) . .
O1 Pb1 N2 172.19(15) 2_655 .
N2 Pb1 N2 103.2(3) 2_655 .
N3 Pb1 N1 62.12(11) . .
N3 Pb1 N1 150.26(12) 2_655 .
O1 Pb1 N1 118.40(11) . .
O1 Pb1 N1 112.70(13) 2_655 .
N2 Pb1 N1 68.04(13) 2_655 .
N2 Pb1 N1 67.77(14) . .
N3 Pb1 N1 150.26(12) . 2_655
N3 Pb1 N1 62.12(11) 2_655 2_655
O1 Pb1 N1 112.70(13) . 2_655
O1 Pb1 N1 118.40(11) 2_655 2_655
N2 Pb1 N1 67.77(14) 2_655 2_655
N2 Pb1 N1 68.04(13) . 2_655
N1 Pb1 N1 105.50(17) . 2_655
H3W O3A H3V 105(5) . .
H3W O3A H3U 119(10) . .
H3V O3A H3U 27(10) . .
H3W O3A H3T 64(10) . .
H3V O3A H3T 148(10) . .
H3U O3A H3T 131(10) . .
H3W O3B H3V 124(10) . .
H3W O3B H3U 138(10) . .
H3V O3B H3U 24(10) . .
H3W O3B H3T 92(10) . .
H3V O3B H3T 126(10) . .
H3U O3B H3T 103(5) . .
O5 O5 H5W 18(4) 2 .
O5 O5 H5V 117(5) 2 .
H5W O5 H5V 100(4) . .
O5 O5 H6U 143(7) 2 .
H5W O5 H6U 131(5) . .
H5V O5 H6U 38(8) . .
H6W O6A H6V 100(5) . .
H6W O6A H6T 90(10) . .
H6V O6A H6T 59(10) . .
H5V O6B H6U 61(10) . .
H5V O6B H6T 160(10) . .
H6U O6B H6T 103(5) . .

loop_
_geom_bond_atom_site_label_1
_geom_bond_atom_site_label_2
_geom_bond_distance
_geom_bond_site_symmetry_2
C1 N1 1.481(8) .
C1 C2 1.513(9) .
C1 H1A 0.97 .
C1 H1B 0.97 .
C2 N2 1.459(9) .
C2 H2A 0.97 .
C2 H2B 0.97 .
C3 C4 1.477(11) 2_655
C3 N2 1.492(7) .
C3 H3A 0.97 .
C3 H3B 0.97 .
C4 C3 1.477(11) 2_655
C4 N1 1.487(7) .
C4 H4A 0.97 .
C4 H4B 0.97 .
C5 N1 1.459(7) .
C5 C6 1.515(7) .
C5 H5A 0.97 .
C5 H5B 0.97 .
C6 N3 1.335(6) .
C6 C7 1.388(6) .
C7 C8 1.372(7) .
C7 H7 0.93 .
C8 C9 1.372(7) .
C8 H8 0.93 .
C9 C10 1.372(6) .
C9 H9 0.93 .
C10 N3 1.345(6) .
C10 C11 1.528(7) .
C11 O2 1.237(7) .
C11 O1 1.255(6) .
C12 N2 1.448(9) .
C12 H12A 0.96 .
C12 H12B 0.96 .
C12 H12C 0.96 .
N1 Pb1 2.734(4) .
N2 Pb1 2.714(4) .
N3 Pb1 2.677(3) .
O1 Pb1 2.689(4) .
Pb1 N3 2.677(3) 2_655
Pb1 O1 2.689(4) 2_655
Pb1 N2 2.714(4) 2_655
Pb1 N1 2.734(4) 2_655
O3A H3W 0.85(2) .
O3A H3V 0.85(2) .
O3A H3U 0.50(16) .
O3A H3T 0.95(8) .
O3B H3W 0.39(14) .
O3B H3V 1.09(9) .
O3B H3U 0.85(2) .
O3B H3T 0.85(2) .
O4 H4W 0.83(2) .
O5 O5 1.68(2) 2
O5 H5W 0.886(18) .
O5 H5V 0.86(2) .
O5 H6U 1.34(18) .
O6A H6W 0.86(2) .
O6A H6V 0.85(2) .
O6A H6T 1.06(13) .
O6B H5V 0.82(6) .
O6B H6U 0.85(2) .
O6B H6T 0.85(2) .

loop_
_geom_hbond_atom_site_label_D
_geom_hbond_atom_site_label_H
_geom_hbond_atom_site_label_A
_geom_hbond_distance_DH
_geom_hbond_distance_HA
_geom_hbond_distance_DA
_geom_hbond_angle_DHA
_geom_hbond_site_symmetry_A
O3A H3W O2 0.85(2) 2.14(11) 2.890(11) 147(18) 6_556
O3A H3V O5 0.85(2) 2.45(12) 2.906(14) 114(11) .
O3B H3U O6B 0.85(2) 2.01(13) 2.79(2) 15E1(3) .
O3B H3T O3B 0.85(2) 1.93(9) 2.65(3) 142(13) 5_556
O4 H4W O6B 0.83(2) 2.52(8) 3.062(17) 124(8) 2
O4 H4W O6A 0.83(2) 2.53(11) 3.057(10) 122(10) 2
O5 H5V O6A 0.86(2) 2.54(4) 3.384(15) 170(16) .
O6A H6W O1 0.86(2) 2.29(15) 2.914(11) 130(17) .
O6A H6V O3A 0.85(2) 2.03(10) 2.792(15) 148(17) .
O6B H6U O2 0.85(2) 2.66(19) 3.085(16) 112(16) .
